data_7202281
loop_
_publ_author_name
'Brown, Kyalamboka A.'
'Martin, David P.'
'LaDuca, Robert L.'

_publ_section_title
;
 An acentric parallel interpenetrated dual-ligand zinc coordination
 polymer from an in situ terminal-to-internal alkene rearrangement
;
_journal_issue 10
_journal_name_full CrystEngComm
_journal_page_first 1305
_journal_paper_doi 10.1039/b809255a
_journal_volume 10
_journal_year 2008
_chemical_formula_sum 'C15 H13 N3 O4 Zn'
_chemical_formula_weight 364.65
_chemical_name_systematic
;
?
;
_space_group_IT_number 41
_symmetry_cell_setting orthorhombic
_symmetry_space_group_name_Hall 'A 2 -2ab'
_symmetry_space_group_name_H-M 'A b a 2'
_atom_sites_solution_hydrogens geom
_atom_sites_solution_primary direct
_atom_sites_solution_secondary difmap
_audit_creation_method SHELXL-97
_cell_angle_alpha 90.00
_cell_angle_beta 90.00
_cell_angle_gamma 90.00
_cell_formula_units_Z 8
_cell_length_a 16.846(10)
_cell_length_b 16.926(10)
_cell_length_c 11.193(7)
_cell_measurement_temperature 173(2)
_cell_volume 3192(3)
_computing_structure_refinement 'SHELXL-97 (Sheldrick, 1997)'
_computing_structure_solution 'SHELXS-97 (Sheldrick, 1990)'
_diffrn_ambient_temperature 173(2)
_diffrn_measured_fraction_theta_full 1.000
_diffrn_measured_fraction_theta_max 0.959
_diffrn_radiation_monochromator graphite
_diffrn_radiation_source 'fine-focus sealed tube'
_diffrn_radiation_type MoK\a
_diffrn_radiation_wavelength 0.71073
_diffrn_reflns_av_R_equivalents 0.0327
_diffrn_reflns_av_sigmaI/netI 0.0301
_diffrn_reflns_limit_h_max 21
_diffrn_reflns_limit_h_min -21
_diffrn_reflns_limit_k_max 22
_diffrn_reflns_limit_k_min -21
_diffrn_reflns_limit_l_max 14
_diffrn_reflns_limit_l_min -14
_diffrn_reflns_number 17297
_diffrn_reflns_theta_full 25.00
_diffrn_reflns_theta_max 28.23
_diffrn_reflns_theta_min 2.41
_exptl_absorpt_coefficient_mu 1.561
_exptl_absorpt_correction_T_max 1
_exptl_absorpt_correction_T_min 0.909
_exptl_absorpt_correction_type multi-scan
_exptl_absorpt_process_details SADABS
_exptl_crystal_colour colourless
_exptl_crystal_density_diffrn 1.518
_exptl_crystal_density_method 'not measured'
_exptl_crystal_description block
_exptl_crystal_F_000 1488
_exptl_crystal_size_max 0.45
_exptl_crystal_size_mid 0.30
_exptl_crystal_size_min 0.25
_refine_diff_density_max 0.452
_refine_diff_density_min -0.347
_refine_diff_density_rms 0.058
_refine_ls_abs_structure_details 'Flack H D (1983), Acta Cryst. A39, 876-881'
_refine_ls_abs_structure_Flack 0.08(2)
_refine_ls_extinction_method none
_refine_ls_goodness_of_fit_ref 1.058
_refine_ls_hydrogen_treatment mixed
_refine_ls_matrix_type full
_refine_ls_number_parameters 215
_refine_ls_number_reflns 3696
_refine_ls_number_restraints 4
_refine_ls_restrained_S_all 1.059
_refine_ls_R_factor_all 0.0604
_refine_ls_R_factor_gt 0.0391
_refine_ls_shift/su_max 0.000
_refine_ls_shift/su_mean 0.000
_refine_ls_structure_factor_coef Fsqd
_refine_ls_weighting_details 'calc w=1/[\s^2^(Fo^2^)+(0.0473P)^2^+3.7414P] where P=(Fo^2^+2Fc^2^)/3'
_refine_ls_weighting_scheme calc
_refine_ls_wR_factor_gt 0.0982
_refine_ls_wR_factor_ref 0.1081
_reflns_number_gt 2775
_reflns_number_total 3696
_reflns_threshold_expression >2sigma(I)
_cod_data_source_file b809255a.txt
_cod_data_source_block ortho2
_cod_original_sg_symbol_H-M Aba2
_cod_database_code 7202281

loop_
_symmetry_equiv_pos_as_xyz
'x, y, z'
'-x, -y, z'
'x+1/2, -y+1/2, z'
'-x+1/2, y+1/2, z'
'x, y+1/2, z+1/2'
'-x, -y+1/2, z+1/2'
'x+1/2, -y+1, z+1/2'
'-x+1/2, y+1, z+1/2'

loop_
_atom_site_label
_atom_site_type_symbol
_atom_site_fract_x
_atom_site_fract_y
_atom_site_fract_z
_atom_site_U_iso_or_equiv
_atom_site_adp_type
_atom_site_occupancy
_atom_site_symmetry_multiplicity
_atom_site_calc_flag
_atom_site_refinement_flags
_atom_site_disorder_assembly
_atom_site_disorder_group
Zn1 Zn 0.85344(2) 0.58421(2) 0.44719(8) 0.04930(13) Uani 1 1 d . . .
O1 O 0.77792(16) 0.67209(17) 0.4501(6) 0.0809(8) Uani 1 1 d . A .
O2 O 0.87960(16) 0.75284(16) 0.4474(7) 0.0734(7) Uani 1 1 d . A .
O3 O 0.73156(19) 1.0039(2) 0.4444(7) 0.0966(10) Uani 1 1 d . . .
O4 O 0.6265(3) 0.9333(2) 0.4464(9) 0.1125(14) Uani 1 1 d . . .
N1 N 0.9125(3) 0.5923(2) 0.2901(4) 0.0478(11) Uani 1 1 d . . .
N2 N 1.00178(17) 0.6304(2) -0.0513(6) 0.0579(7) Uani 1 1 d D . .
H2N H 1.0446(16) 0.660(2) -0.059(7) 0.069 Uiso 1 1 d D . .
N3 N 0.9067(3) 0.5903(3) -0.3935(4) 0.0523(13) Uani 1 1 d . . .
C1 C 0.9704(3) 0.6448(3) 0.2686(4) 0.0560(11) Uani 1 1 d . . .
H1 H 0.9914 0.6731 0.3324 0.067 Uiso 1 1 calc R . .
C2 C 0.9993(3) 0.6584(3) 0.1577(4) 0.0530(10) Uani 1 1 d . . .
H2 H 1.0388 0.6961 0.1465 0.064 Uiso 1 1 calc R . .
C3 C 0.9701(3) 0.6159(3) 0.0596(5) 0.0499(13) Uani 1 1 d . . .
C4 C 0.9130(3) 0.5600(3) 0.0828(4) 0.0588(11) Uani 1 1 d . . .
H4 H 0.8922 0.5295 0.0212 0.071 Uiso 1 1 calc R . .
C5 C 0.8865(3) 0.5497(3) 0.1998(4) 0.0563(11) Uani 1 1 d . . .
H5 H 0.8487 0.5109 0.2147 0.068 Uiso 1 1 calc R . .
C6 C 0.9838(3) 0.6030(3) -0.3739(4) 0.0539(11) Uani 1 1 d . . .
H6 H 1.0178 0.6037 -0.4394 0.065 Uiso 1 1 calc R . .
C7 C 1.0157(3) 0.6152(3) -0.2629(4) 0.0551(11) Uani 1 1 d . . .
H7 H 1.0699 0.6241 -0.2554 0.066 Uiso 1 1 calc R . .
C8 C 0.9687(3) 0.6146(3) -0.1622(5) 0.0480(12) Uani 1 1 d . . .
C9 C 0.8873(3) 0.6025(4) -0.1817(4) 0.0731(16) Uani 1 1 d . . .
H9 H 0.8519 0.6023 -0.1181 0.088 Uiso 1 1 calc R . .
C10 C 0.8613(3) 0.5911(4) -0.2950(5) 0.0709(16) Uani 1 1 d . . .
H10 H 0.8071 0.5832 -0.3054 0.085 Uiso 1 1 calc R . .
C11 C 0.8075(3) 0.7396(3) 0.4547(9) 0.0731(12) Uani 1 1 d . . .
C14 C 0.6999(3) 0.9398(3) 0.4495(10) 0.0842(15) Uani 1 1 d . . .
C12 C 0.7440(6) 0.8057(8) 0.4817(12) 0.112(2) Uani 0.70 1 d PD A 1
C13 C 0.7620(6) 0.8687(7) 0.4489(18) 0.112(2) Uani 0.70 1 d P A 1
H13 H 0.8134 0.8775 0.4220 0.134 Uiso 0.70 1 calc PR A 1
C15 C 0.6645(5) 0.7772(5) 0.5230(11) 0.112(2) Uani 0.70 1 d PD A 1
H15A H 0.6541 0.7261 0.4894 0.167 Uiso 0.70 1 calc PR A 1
H15B H 0.6243 0.8136 0.4975 0.167 Uiso 0.70 1 calc PR A 1
H15C H 0.6643 0.7737 0.6086 0.167 Uiso 0.70 1 calc PR A 1
C12A C 0.762(2) 0.811(2) 0.421(2) 0.158(9) Uani 0.30 1 d PD A 2
C13A C 0.733(2) 0.861(2) 0.452(4) 0.158(9) Uani 0.30 1 d P A 2
H13A H 0.7232 0.8466 0.5302 0.189 Uiso 0.30 1 calc PR A 2
C15A C 0.722(2) 0.8178(15) 0.293(2) 0.158(9) Uani 0.30 1 d PD A 2
H15D H 0.6949 0.7693 0.2736 0.237 Uiso 0.30 1 calc PR A 2
H15E H 0.7616 0.8282 0.2338 0.237 Uiso 0.30 1 calc PR A 2
H15F H 0.6838 0.8604 0.2933 0.237 Uiso 0.30 1 calc PR A 2

loop_
_atom_site_aniso_label
_atom_site_aniso_U_11
_atom_site_aniso_U_22
_atom_site_aniso_U_33
_atom_site_aniso_U_23
_atom_site_aniso_U_13
_atom_site_aniso_U_12
Zn1 0.0503(2) 0.0549(2) 0.04274(19) -0.0013(3) -0.0028(4) -0.00478(17)
O1 0.0547(15) 0.0679(18) 0.120(2) -0.006(3) -0.008(4) 0.0048(13)
O2 0.0743(17) 0.0525(13) 0.0934(19) 0.002(3) -0.004(4) -0.0016(13)
O3 0.080(2) 0.082(2) 0.128(3) 0.008(4) 0.020(4) 0.0211(18)
O4 0.111(3) 0.093(3) 0.134(4) 0.026(5) 0.039(6) 0.007(2)
N1 0.052(3) 0.052(3) 0.039(3) 0.0006(18) -0.002(2) -0.0030(19)
N2 0.0533(16) 0.079(2) 0.0414(14) -0.010(3) 0.005(3) -0.0117(14)
N3 0.054(3) 0.061(3) 0.042(3) 0.0011(19) -0.003(2) -0.004(2)
C1 0.067(3) 0.056(3) 0.045(2) -0.010(2) -0.004(2) -0.009(2)
C2 0.058(3) 0.056(2) 0.045(2) 0.0023(19) -0.0023(19) -0.007(2)
C3 0.054(3) 0.058(3) 0.038(3) -0.002(2) 0.003(3) 0.006(3)
C4 0.066(3) 0.066(3) 0.044(2) -0.014(2) -0.003(2) -0.011(2)
C5 0.064(3) 0.055(3) 0.051(2) 0.002(2) 0.000(2) -0.014(2)
C6 0.056(3) 0.070(3) 0.0351(19) 0.005(2) 0.0071(18) -0.001(2)
C7 0.042(2) 0.078(3) 0.045(2) 0.003(2) 0.0021(17) -0.005(2)
C8 0.046(3) 0.054(3) 0.044(3) 0.000(2) 0.003(3) -0.002(3)
C9 0.050(3) 0.127(5) 0.042(2) 0.003(3) 0.009(2) 0.007(3)
C10 0.043(3) 0.123(5) 0.048(3) -0.005(3) 0.002(2) -0.007(3)
C11 0.063(2) 0.070(3) 0.086(3) -0.005(4) -0.006(5) 0.021(2)
C14 0.073(3) 0.083(3) 0.097(4) 0.012(5) 0.037(5) 0.022(3)
C12 0.078(3) 0.079(3) 0.178(6) 0.004(4) 0.065(4) -0.008(3)
C13 0.078(3) 0.079(3) 0.178(6) 0.004(4) 0.065(4) -0.008(3)
C15 0.078(3) 0.079(3) 0.178(6) 0.004(4) 0.065(4) -0.008(3)
C12A 0.235(18) 0.127(11) 0.111(11) -0.021(9) -0.040(13) 0.158(13)
C13A 0.235(18) 0.127(11) 0.111(11) -0.021(9) -0.040(13) 0.158(13)
C15A 0.235(18) 0.127(11) 0.111(11) -0.021(9) -0.040(13) 0.158(13)

loop_
_atom_type_symbol
_atom_type_description
_atom_type_scat_dispersion_real
_atom_type_scat_dispersion_imag
_atom_type_scat_source
C C 0.0033 0.0016 'International Tables Vol C Tables 4.2.6.8 and 6.1.1.4'
H H 0.0000 0.0000 'International Tables Vol C Tables 4.2.6.8 and 6.1.1.4'
N N 0.0061 0.0033 'International Tables Vol C Tables 4.2.6.8 and 6.1.1.4'
O O 0.0106 0.0060 'International Tables Vol C Tables 4.2.6.8 and 6.1.1.4'
Zn Zn 0.2839 1.4301 'International Tables Vol C Tables 4.2.6.8 and 6.1.1.4'

loop_
_geom_angle_atom_site_label_1
_geom_angle_atom_site_label_2
_geom_angle_atom_site_label_3
_geom_angle
_geom_angle_site_symmetry_1
_geom_angle_site_symmetry_3
_geom_angle_publ_flag
O1 Zn1 O3 93.00(15) . 4_645 ?
O1 Zn1 N3 103.8(2) . 1_556 ?
O3 Zn1 N3 112.0(3) 4_645 1_556 ?
O1 Zn1 N1 106.4(2) . . ?
O3 Zn1 N1 112.9(3) 4_645 . ?
N3 Zn1 N1 123.40(13) 1_556 . ?
C11 O1 Zn1 115.9(3) . . ?
C14 O3 Zn1 107.3(3) . 4_655 ?
C5 N1 C1 117.8(5) . . ?
C5 N1 Zn1 117.8(4) . . ?
C1 N1 Zn1 123.9(3) . . ?
C3 N2 C8 128.3(3) . . ?
C6 N3 C10 114.7(5) . . ?
C6 N3 Zn1 126.3(4) . 1_554 ?
C10 N3 Zn1 118.5(4) . 1_554 ?
N1 C1 C2 122.7(4) . . ?
C1 C2 C3 120.3(5) . . ?
N2 C3 C4 124.5(5) . . ?
N2 C3 C2 118.7(5) . . ?
C4 C3 C2 116.8(5) . . ?
C3 C4 C5 119.2(4) . . ?
N1 C5 C4 123.1(4) . . ?
N3 C6 C7 123.7(4) . . ?
C6 C7 C8 121.1(4) . . ?
C7 C8 N2 120.1(5) . . ?
C7 C8 C9 115.8(5) . . ?
N2 C8 C9 124.1(5) . . ?
C10 C9 C8 118.8(5) . . ?
N3 C10 C9 125.9(5) . . ?
O2 C11 O1 123.7(4) . . ?
O2 C11 C12A 110(2) . . ?
O1 C11 C12A 121.7(19) . . ?
O2 C11 C12 123.3(5) . . ?
O1 C11 C12 112.8(5) . . ?
C12A C11 C12 28.2(12) . . ?
O3 C14 O4 121.1(4) . . ?
O3 C14 C13A 130.9(18) . . ?
O4 C14 C13A 107.9(18) . . ?
O3 C14 C13 112.8(5) . . ?
O4 C14 C13 125.9(6) . . ?
C13A C14 C13 18.1(19) . . ?
C13 C12 C15 128.6(14) . . ?
C13 C12 C11 114.3(9) . . ?
C15 C12 C11 115.9(9) . . ?
C12 C13 C14 121.2(10) . . ?
C13A C12A C11 145(3) . . ?
C13A C12A C15A 92(3) . . ?
C11 C12A C15A 121.2(18) . . ?
C12A C13A C14 159(5) . . ?

loop_
_geom_bond_atom_site_label_1
_geom_bond_atom_site_label_2
_geom_bond_distance
_geom_bond_site_symmetry_2
_geom_bond_publ_flag
Zn1 O1 1.958(3) . ?
Zn1 O3 1.975(3) 4_645 ?
Zn1 N3 1.999(5) 1_556 ?
Zn1 N1 2.024(5) . ?
O1 C11 1.247(5) . ?
O2 C11 1.239(5) . ?
O3 C14 1.210(6) . ?
O3 Zn1 1.975(3) 4_655 ?
O4 C14 1.241(6) . ?
N1 C5 1.317(6) . ?
N1 C1 1.342(7) . ?
N2 C3 1.373(8) . ?
N2 C8 1.387(8) . ?
N3 C6 1.335(7) . ?
N3 C10 1.342(7) . ?
N3 Zn1 1.999(5) 1_554 ?
C1 C2 1.353(6) . ?
C2 C3 1.401(7) . ?
C3 C4 1.374(7) . ?
C4 C5 1.395(6) . ?
C6 C7 1.369(6) . ?
C7 C8 1.377(7) . ?
C8 C9 1.404(7) . ?
C9 C10 1.355(7) . ?
C11 C12A 1.48(2) . ?
C11 C12 1.577(13) . ?
C14 C13A 1.45(2) . ?
C14 C13 1.594(13) . ?
C12 C13 1.167(18) . ?
C12 C15 1.496(10) . ?
C12A C13A 1.04(4) . ?
C12A C15A 1.588(18) . ?

loop_
_geom_hbond_atom_site_label_D
_geom_hbond_atom_site_label_H
_geom_hbond_atom_site_label_A
_geom_hbond_distance_DH
_geom_hbond_distance_HA
_geom_hbond_distance_DA
_geom_hbond_angle_DHA
_geom_hbond_site_symmetry_A
N2 H2N O2 0.880(19) 1.96(2) 2.811(4) 163(5) 6_764
